data_8100428
loop_
_publ_author_name
'Ranjbar, M.'
'Aghabozorg, Hossein'
'Moghimi, Abolghasem'

_publ_section_title
;
Crystal structure of bis(2,6-diaminopyridinium) diaqua-bis-(2,6-
pyridinedicarboxylato)-bis(2,6-pyridinedicarboxylato)-dibismuthate(III) 
tetrahydrate, (C~28~H~16~O~18~N~4~Bi~2~)(C~5~H~8~N~3~)~2~ &#x00B7; 4H~2~O
;
_journal_issue 4
_journal_name_full 'Zeitschrift f\"ur Kristallographie - New Crystal Structures'
_journal_page_first 432
_journal_page_last 434
_journal_volume 218
_journal_year 2003
_chemical_formula_moiety 'C28 H16 O18 N4 Bi2 2-, (C5 N3 H8+)2, (H2 O)4'
_chemical_formula_structural '(C28 H16 O18 N4 Bi2)(C5 N3 H8+)2 4H2 O'
_chemical_formula_sum 'C38 H40 Bi2 N10 O22'
_chemical_formula_weight 1406.76
_space_group_IT_number 2
_symmetry_cell_setting triclinic
_symmetry_space_group_name_Hall '-P 1'
_symmetry_space_group_name_H-M 'P -1'
_cell_angle_alpha 85.587(3)
_cell_angle_beta 88.128(3)
_cell_angle_gamma 84.257(3)
_cell_formula_units_Z 1
_cell_length_a 9.6994(12)
_cell_length_b 10.4996(14)
_cell_length_c 10.8903(14)
_cell_measurement_temperature 295(2)
_cell_volume 1099.9(2)
_diffrn_ambient_temperature 295(2)
_exptl_crystal_density_diffrn 2.124
_cod_depositor_comments
;
The following automatic conversions were performed:
'_symmetry_cell_setting' value 'Triclinic' changed to 'triclinic'
according to '/home/saulius/struct/CIF-dictionaries/cif_core.dic'
dictionary named 'cif_core.dic' version 2.4.1 from 2010-06-29.

Automatic conversion script
Id: cif_fix_enum 1527 2010-12-29 10:47:43Z saulius 
;
_cod_database_code 8100428

loop_
_symmetry_equiv_pos_as_xyz
'x, y, z'
'-x, -y, -z'

loop_
_atom_site_label
_atom_site_type_symbol
_atom_site_fract_x
_atom_site_fract_y
_atom_site_fract_z
_atom_site_U_iso_or_equiv
_atom_site_adp_type
_atom_site_occupancy
_atom_site_symmetry_multiplicity
_atom_site_Wyckoff_symbol
_atom_site_calc_flag
_atom_site_refinement_flags
_atom_site_disorder_assembly
_atom_site_disorder_group
Bi1 Bi 0.831465(13) 0.446197(12) 0.383596(12) 0.02632(5) Uani 1 2 i d . . .
O1 O 1.0432(2) 0.3312(2) 0.3095(2) 0.0322(5) Uani 1 2 i d . . .
O2 O 1.1662(3) 0.1444(3) 0.2828(3) 0.0461(7) Uani 1 2 i d . . .
O3 O 0.6059(2) 0.3772(2) 0.4415(2) 0.0366(6) Uani 1 2 i d . . .
O4 O 0.4694(3) 0.2198(3) 0.4753(3) 0.0441(7) Uani 1 2 i d . . .
O5 O 1.0135(3) 0.6120(2) 0.4273(2) 0.0321(5) Uani 1 2 i d . . .
O6 O 1.1546(3) 0.7558(3) 0.3537(2) 0.0404(6) Uani 1 2 i d . . .
O7 O 0.7465(3) 0.4116(2) 0.1925(2) 0.0358(6) Uani 1 2 i d . . .
O8 O 0.7090(3) 0.4657(3) -0.0043(3) 0.0556(8) Uani 1 2 i d . . .
O9 O 0.6557(3) 0.6433(2) 0.3322(2) 0.0380(6) Uani 1 2 i d . . .
H9A H 0.6268 0.6808 0.3959 0.060 Uiso 1 2 i d R . .
H9B H 0.5878 0.6135 0.3000 0.060 Uiso 1 2 i d R . .
O10 O 0.7217(3) 0.5621(3) 0.6150(3) 0.0593(9) Uani 1 2 i d . . .
H10A H 0.7895 0.6069 0.6247 0.060 Uiso 1 2 i d R . .
H10B H 0.6677 0.6197 0.5772 0.060 Uiso 1 2 i d R . .
O11 O 0.4146(3) 0.6084(3) 0.2151(3) 0.0524(8) Uani 1 2 i d . . .
H11A H 0.3748 0.5470 0.2514 0.060 Uiso 1 2 i d R . .
H11B H 0.3786 0.5969 0.1471 0.060 Uiso 1 2 i d R . .
N1 N 0.8210(3) 0.2155(2) 0.3806(2) 0.0237(6) Uani 1 2 i d . . .
N2 N 0.9202(3) 0.5891(3) 0.2037(2) 0.0261(6) Uani 1 2 i d . . .
N3 N 0.4349(3) 0.0924(3) 0.1941(3) 0.0350(7) Uani 1 2 i d . . .
H3N H 0.3574 0.1206 0.2271 0.060 Uiso 1 2 i d R . .
N4 N 0.3666(4) -0.1087(4) 0.2386(4) 0.0549(10) Uani 1 2 i d . . .
H4A H 0.2908 -0.0731 0.2692 0.060 Uiso 1 2 i d R . .
H4B H 0.3798 -0.1912 0.2392 0.060 Uiso 1 2 i d R . .
N5 N 0.4828(3) 0.3141(3) 0.1522(3) 0.0364(7) Uani 1 2 i d . . .
H5A H 0.4040 0.3391 0.1853 0.060 Uiso 1 2 i d R . .
H5B H 0.5377 0.3670 0.1227 0.060 Uiso 1 2 i d R . .
C1 C 0.7042(3) 0.1646(3) 0.4159(3) 0.0259(7) Uani 1 2 i d . . .
C2 C 0.6965(4) 0.0331(3) 0.4259(3) 0.0322(8) Uani 1 2 i d . . .
H2 H 0.6153 -0.0015 0.4529 0.060 Uiso 1 2 i d R . .
C3 C 0.8147(4) -0.0450(3) 0.3939(4) 0.0400(9) Uani 1 2 i d . . .
H3 H 0.8126 -0.1337 0.3971 0.060 Uiso 1 2 i d R . .
C4 C 0.9340(4) 0.0088(3) 0.3563(4) 0.0338(8) Uani 1 2 i d . . .
H4 H 1.0134 -0.0430 0.3356 0.060 Uiso 1 2 i d R . .
C5 C 0.9340(3) 0.1403(3) 0.3507(3) 0.0264(7) Uani 1 2 i d . . .
C6 C 1.0587(4) 0.2096(3) 0.3116(3) 0.0300(7) Uani 1 2 i d . . .
C7 C 0.5841(3) 0.2598(3) 0.4472(3) 0.0289(7) Uani 1 2 i d . . .
C8 C 1.0075(3) 0.6778(3) 0.2158(3) 0.0253(7) Uani 1 2 i d . . .
C9 C 1.0426(4) 0.7612(4) 0.1163(3) 0.0373(9) Uani 1 2 i d . . .
H9 H 1.1049 0.8211 0.1260 0.060 Uiso 1 2 i d R . .
C10 C 0.9840(4) 0.7527(4) 0.0054(3) 0.0440(10) Uani 1 2 i d . . .
H10 H 1.0054 0.8080 -0.0612 0.060 Uiso 1 2 i d R . .
C11 C 0.8920(4) 0.6618(4) -0.0074(3) 0.0395(9) Uani 1 2 i d . . .
H11 H 0.8508 0.6540 -0.0817 0.060 Uiso 1 2 i d R . .
C12 C 0.8633(4) 0.5814(3) 0.0959(3) 0.0312(8) Uani 1 2 i d . . .
C13 C 0.7649(4) 0.4790(3) 0.0924(3) 0.0342(8) Uani 1 2 i d . . .
C14 C 1.0650(3) 0.6830(3) 0.3414(3) 0.0262(7) Uani 1 2 i d . . .
C15 C 0.4641(4) -0.0367(3) 0.1908(3) 0.0339(8) Uani 1 2 i d . . .
C16 C 0.5884(4) -0.0830(4) 0.1384(4) 0.0403(9) Uani 1 2 i d . . .
H16 H 0.6106 -0.1709 0.1347 0.060 Uiso 1 2 i d R . .
C17 C 0.6788(4) 0.0013(4) 0.0930(4) 0.0446(10) Uani 1 2 i d . . .
H17 H 0.7639 -0.0292 0.0593 0.060 Uiso 1 2 i d R . .
C18 C 0.6466(4) 0.1333(4) 0.0964(4) 0.0391(9) Uani 1 2 i d . . .
H18 H 0.7086 0.1900 0.0643 0.060 Uiso 1 2 i d R . .
C19 C 0.5209(4) 0.1792(4) 0.1473(3) 0.0354(8) Uani 1 2 i d . . .

loop_
_atom_site_aniso_label
_atom_site_aniso_U_11
_atom_site_aniso_U_22
_atom_site_aniso_U_33
_atom_site_aniso_U_23
_atom_site_aniso_U_13
_atom_site_aniso_U_12
Bi1 0.02483(7) 0.02614(7) 0.02813(7) -0.00110(5) -0.00108(5) -0.00382(5)
O1 0.0267(13) 0.0332(13) 0.0372(14) -0.0024(11) 0.0063(11) -0.0081(10)
O2 0.0252(14) 0.0428(15) 0.067(2) -0.0011(14) 0.0159(13) 0.0060(12)
O3 0.0263(13) 0.0283(13) 0.0546(17) -0.0035(12) 0.0057(12) -0.0016(10)
O4 0.0255(14) 0.0396(15) 0.067(2) -0.0071(14) 0.0129(13) -0.0067(11)
O5 0.0384(14) 0.0320(13) 0.0262(13) 0.0059(10) -0.0038(11) -0.0106(11)
O6 0.0427(16) 0.0437(15) 0.0379(15) -0.0013(12) -0.0019(12) -0.0211(13)
O7 0.0448(16) 0.0346(13) 0.0302(13) -0.0018(11) -0.0082(11) -0.0133(12)
O8 0.071(2) 0.0596(19) 0.0405(17) -0.0035(14) -0.0286(15) -0.0163(16)
O9 0.0323(14) 0.0391(14) 0.0407(15) 0.0002(12) -0.0011(12) 0.0035(11)
O10 0.0391(17) 0.0504(18) 0.088(3) 0.0024(17) -0.0182(16) -0.0036(14)
O11 0.0519(19) 0.0576(18) 0.0502(18) -0.0104(15) -0.0128(14) -0.0098(15)
N1 0.0220(14) 0.0249(13) 0.0232(14) -0.0024(11) 0.0000(11) 0.0020(11)
N2 0.0269(15) 0.0266(14) 0.0243(14) -0.0025(11) -0.0017(11) 0.0012(12)
N3 0.0225(15) 0.0425(18) 0.0408(18) -0.0107(14) 0.0053(13) -0.0033(13)
N4 0.049(2) 0.050(2) 0.068(3) -0.0029(19) 0.0139(19) -0.0195(18)
N5 0.0196(15) 0.0485(19) 0.0364(17) -0.0080(14) 0.0033(13) 0.0220(13)
C1 0.0256(17) 0.0278(17) 0.0246(17) -0.0013(13) -0.0004(13) -0.0044(14)
C2 0.0261(18) 0.0310(18) 0.040(2) -0.0011(15) 0.0022(15) -0.0050(15)
C3 0.040(2) 0.0243(18) 0.056(3) -0.0019(17) 0.0008(19) -0.0053(16)
C4 0.0294(19) 0.0238(17) 0.047(2) -0.0031(15) 0.0030(16) 0.0039(14)
C5 0.0236(17) 0.0260(16) 0.0291(17) 0.0002(14) -0.0013(14) -0.0013(13)
C6 0.0284(18) 0.0327(18) 0.0283(18) -0.0038(14) 0.0029(14) -0.0003(15)
C7 0.0218(17) 0.0331(18) 0.0312(18) -0.0002(15) 0.0010(14) -0.0019(14)
C8 0.0210(16) 0.0255(16) 0.0276(17) 0.0015(13) 0.0024(13) 0.0020(13)
C9 0.043(2) 0.0336(19) 0.035(2) 0.0053(16) 0.0034(17) -0.0092(17)
C10 0.056(3) 0.048(2) 0.0261(19) 0.0086(17) 0.0049(18) -0.010(2)
C11 0.046(2) 0.047(2) 0.0249(18) 0.0032(16) -0.0040(16) -0.0045(19)
C12 0.0318(19) 0.0348(19) 0.0264(18) -0.0025(15) -0.0028(15) 0.0008(15)
C13 0.038(2) 0.0305(18) 0.035(2) -0.0069(16) -0.0081(16) -0.0004(16)
C14 0.0263(17) 0.0248(16) 0.0269(17) -0.0003(13) 0.0005(14) -0.0006(13)
C15 0.036(2) 0.0349(19) 0.0324(19) -0.0016(15) -0.0017(16) -0.0100(16)
C16 0.036(2) 0.032(2) 0.051(2) -0.0003(18) -0.0035(18) 0.0056(16)
C17 0.030(2) 0.053(2) 0.050(2) -0.009(2) 0.0107(18) -0.0015(18)
C18 0.0271(19) 0.046(2) 0.045(2) -0.0037(18) 0.0043(17) -0.0116(17)
C19 0.032(2) 0.0356(19) 0.040(2) -0.0049(16) 0.0001(16) -0.0075(16)

loop_
_geom_bond_atom_site_label_1
_geom_bond_atom_site_label_2
_geom_bond_distance
_geom_bond_site_symmetry_2
_geom_bond_publ_flag
Bi1 O7 2.330(2) . ?
Bi1 O3 2.422(2) . ?
Bi1 O1 2.423(2) . ?
Bi1 N1 2.437(3) . ?
Bi1 N2 2.555(3) . ?
Bi1 O9 2.584(2) . ?
Bi1 O5 2.588(2) 2_766 ?
Bi1 O5 2.678(2) . ?
O1 C6 1.269(4) . ?
O2 C6 1.235(4) . ?
O3 C7 1.268(4) . ?
O4 C7 1.248(4) . ?
O5 C14 1.272(4) . ?
O5 Bi1 2.588(2) 2_766 ?
O6 C14 1.231(4) . ?
O7 C13 1.272(4) . ?
O8 C13 1.223(4) . ?
O9 H9A 0.8497 . ?
O9 H9B 0.8539 . ?
O10 H10A 0.8591 . ?
O10 H10B 0.8503 . ?
O11 H11A 0.8502 . ?
O11 H11B 0.8516 . ?
N1 C5 1.332(4) . ?
N1 C1 1.334(4) . ?
N2 C12 1.325(4) . ?
N2 C8 1.337(4) . ?
N3 C19 1.356(4) . ?
N3 C15 1.360(5) . ?
N3 H3N 0.8585 . ?
N4 C15 1.337(5) . ?
N4 H4A 0.8593 . ?
N4 H4B 0.8624 . ?
N5 C19 1.432(5) . ?
N5 H5A 0.8600 . ?
N5 H5B 0.8452 . ?
C1 C2 1.386(5) . ?
C1 C7 1.505(5) . ?
C2 C3 1.392(5) . ?
C2 H2 0.9300 . ?
C3 C4 1.375(5) . ?
C3 H3 0.9311 . ?
C4 C5 1.377(5) . ?
C4 H4 0.9287 . ?
C5 C6 1.507(5) . ?
C8 C9 1.395(5) . ?
C8 C14 1.500(5) . ?
C9 C10 1.365(6) . ?
C9 H9 0.9292 . ?
C10 C11 1.387(6) . ?
C10 H10 0.9251 . ?
C11 C12 1.392(5) . ?
C11 H11 0.9265 . ?
C12 C13 1.511(5) . ?
C15 C16 1.377(5) . ?
C16 C17 1.363(5) . ?
C16 H16 0.9296 . ?
C17 C18 1.393(6) . ?
C17 H17 0.9294 . ?
C18 C19 1.380(5) . ?
C18 H18 0.9298 . ?
